data_4120357
loop_
_publ_author_name
'Eugene L. Kolychev'
'Sabrina Kronig'
'Kai Brandhorst'
'Matthias Freytag'
'Peter G. Jones'
'Matthias Tamm'

_publ_contact_author
;
        Peter G. Jones (for X-ray details)
        Institut f\"ur Anorganische und Analytische Chemie
        Technische Universit\"at Braunschweig
        Postfach 3329
        38023 Braunschweig
        Germany
;
_publ_contact_author_email p.jones@tu-bs.de
_publ_contact_author_fax '049 531 391-5387'
_publ_contact_author_phone '049 531 391-5382'
_publ_section_title
;
 Iridium(I) Complexes with Anionic N-Heterocyclic Carbene Ligands as
 Catalysts for the Hydrogenation of Alkenes in Nonpolar Media
;
_journal_name_full 'Journal of the American Chemical Society'
_journal_page_first 12448
_journal_page_last 12459
_journal_paper_doi 10.1021/ja406529c
_journal_volume 135
_journal_year 2013
_chemical_formula_sum 'C105 H102 B2 F30 Ir2 N4 O5'
_chemical_formula_weight 2475.93
_space_group_IT_number 33
_symmetry_cell_setting orthorhombic
_symmetry_space_group_name_Hall 'P 2c -2n'
_symmetry_space_group_name_H-M 'P n a 21'
_atom_sites_solution_hydrogens geom
_atom_sites_solution_primary direct
_atom_sites_solution_secondary difmap
_audit_creation_method SHELXL-97
_cell_angle_alpha 90.00
_cell_angle_beta 90.00
_cell_angle_gamma 90.00
_cell_formula_units_Z 4
_cell_length_a 25.0605(14)
_cell_length_b 38.2428(12)
_cell_length_c 10.7300(4)
_cell_measurement_reflns_used 14866
_cell_measurement_temperature 100(2)
_cell_measurement_theta_max 75.3090
_cell_measurement_theta_min 3.6880
_cell_volume 10283.5(8)
_computing_cell_refinement
; 
CrysAlisPro, Agilent Technologies, 
Version 1.171.36.28 (release 01-02-2013 CrysAlis171 .NET) 
(compiled Feb  1 2013,16:14:44) 
;
_computing_data_collection
; 
CrysAlisPro, Agilent Technologies, 
Version 1.171.36.28 (release 01-02-2013 CrysAlis171 .NET) 
(compiled Feb  1 2013,16:14:44) 
;
_computing_data_reduction
; 
CrysAlisPro, Agilent Technologies, 
Version 1.171.36.28 (release 01-02-2013 CrysAlis171 .NET) 
(compiled Feb  1 2013,16:14:44) 
;
_computing_molecular_graphics 'Bruker XP'
_computing_publication_material SHELXL-97
_computing_structure_refinement 'SHELXL-97 (Sheldrick, 1997)'
_computing_structure_solution 'SHELXS-97 (Sheldrick, 1990)'
_diffrn_ambient_temperature 100(2)
_diffrn_detector_area_resol_mean 10.3543
_diffrn_measured_fraction_theta_full 0.999
_diffrn_measured_fraction_theta_max 0.994
_diffrn_measurement_device_type 'Oxford Diffraction Xcalibur, Atlas, Nova'
_diffrn_measurement_method '\w scans'
_diffrn_radiation_monochromator mirror
_diffrn_radiation_source 'Nova (Cu) x-ray Source'
_diffrn_radiation_type 'Cu K\a'
_diffrn_radiation_wavelength 1.54184
_diffrn_reflns_av_R_equivalents 0.0896
_diffrn_reflns_av_sigmaI/netI 0.0669
_diffrn_reflns_limit_h_max 31
_diffrn_reflns_limit_h_min -30
_diffrn_reflns_limit_k_max 47
_diffrn_reflns_limit_k_min -48
_diffrn_reflns_limit_l_max 13
_diffrn_reflns_limit_l_min -11
_diffrn_reflns_number 116497
_diffrn_reflns_theta_full 75.00
_diffrn_reflns_theta_max 76.21
_diffrn_reflns_theta_min 3.53
_exptl_absorpt_coefficient_mu 5.895
_exptl_absorpt_correction_T_max 1.00000
_exptl_absorpt_correction_T_min 0.38779
_exptl_absorpt_correction_type multi-scan
_exptl_absorpt_process_details
; 
CrysAlisPro, Agilent Technologies, 
Version 1.171.36.28 (release 01-02-2013 CrysAlis171 .NET) 
(compiled Feb  1 2013,16:14:44) 
;
_exptl_crystal_colour orange
_exptl_crystal_density_diffrn 1.599
_exptl_crystal_description needle
_exptl_crystal_F_000 4936
_exptl_crystal_size_max 0.25
_exptl_crystal_size_mid 0.02
_exptl_crystal_size_min 0.01
_platon_squeeze_details
;
 Five badly resolved regions of residual electron density at different
 positions were tentatively identified as more or less disordered acetone
 molecules but could not be refined satisfactorily. For this reason the
 program SQUEEZE (part of the PLATON suite, A. Spek, University of Utrecht,
 Netherlands, 2009) was used to remove mathematically the effects of the
 solvent. Derived parameters such as the formular weight correspond to
 20 acetone molecules per cell.
;
_refine_diff_density_max 5.050
_refine_diff_density_min -2.317
_refine_diff_density_rms 0.125
_refine_ls_abs_structure_details 'Flack H D (1983), Acta Cryst. A39, 876-881'
_refine_ls_abs_structure_Flack 0.008(8)
_refine_ls_extinction_method none
_refine_ls_goodness_of_fit_ref 1.024
_refine_ls_hydrogen_treatment mixed
_refine_ls_matrix_type full
_refine_ls_number_parameters 1169
_refine_ls_number_reflns 18619
_refine_ls_number_restraints 43
_refine_ls_restrained_S_all 1.026
_refine_ls_R_factor_all 0.0600
_refine_ls_R_factor_gt 0.0527
_refine_ls_shift/su_max 0.002
_refine_ls_shift/su_mean 0.000
_refine_ls_structure_factor_coef Fsqd
_refine_ls_weighting_details 'calc w=1/[\s^2^(Fo^2^)+(0.0567P)^2^+38.4061P] where P=(Fo^2^+2Fc^2^)/3'
_refine_ls_weighting_scheme calc
_refine_ls_wR_factor_gt 0.1226
_refine_ls_wR_factor_ref 0.1265
_reflns_number_gt 16751
_reflns_number_total 18619
_reflns_threshold_expression >2sigma(I)
_cod_data_source_file ja406529c_si_002_12.cif
_cod_data_source_block evg20
_cod_depositor_comments
;
The following automatic conversions were performed:

data name '_iucr_refine_instruction_details' was replaced with
'_iucr_refine_instructions_details' as specified in the replacement
file 'data/replacement-values/replacement_tags.lst'.

Automatic conversion script
Id: cif_correct_tags 9268 2022-04-12 08:56:07Z antanas 
;
_cod_database_code 4120357

loop_
_symmetry_equiv_pos_as_xyz
'x, y, z'
'-x, -y, z+1/2'
'x+1/2, -y+1/2, z'
'-x+1/2, y+1/2, z+1/2'

loop_
_atom_site_label
_atom_site_type_symbol
_atom_site_fract_x
_atom_site_fract_y
_atom_site_fract_z
_atom_site_U_iso_or_equiv
_atom_site_adp_type
_atom_site_occupancy
_atom_site_symmetry_multiplicity
_atom_site_calc_flag
_atom_site_refinement_flags
Ir1 Ir 0.247855(12) 0.347898(7) 0.51379(4) 0.02341(7) Uani 1 1 d .
Ir2 Ir 0.340661(11) 0.380372(7) 0.48556(3) 0.02292(7) Uani 1 1 d .
N1 N 0.3374(2) 0.30050(14) 0.4178(6) 0.0187(12) Uani 1 1 d .
N2 N 0.2622(3) 0.27422(15) 0.4035(6) 0.0204(13) Uani 1 1 d .
N3 N 0.2509(3) 0.42794(14) 0.5662(7) 0.0236(13) Uani 1 1 d .
N4 N 0.3233(3) 0.45718(15) 0.5822(6) 0.0184(12) Uani 1 1 d .
B1 B 0.4044(4) 0.2466(2) 0.3129(9) 0.0269(18) Uani 1 1 d .
B2 B 0.2786(4) 0.5223(2) 0.6618(9) 0.0235(17) Uani 1 1 d .
F1 F 0.46876(18) 0.29175(11) 0.4704(5) 0.0308(10) Uani 1 1 d .
F2 F 0.5512(2) 0.33168(13) 0.4127(6) 0.0405(13) Uani 1 1 d .
F3 F 0.5898(2) 0.33299(15) 0.1743(7) 0.0500(16) Uani 1 1 d .
F4 F 0.5435(2) 0.29133(14) -0.0024(7) 0.0484(13) Uani 1 1 d .
F5 F 0.4618(2) 0.25167(15) 0.0518(5) 0.0397(12) Uani 1 1 d .
F6 F 0.4979(2) 0.20305(15) 0.2770(6) 0.0432(14) Uani 1 1 d .
F7 F 0.5428(2) 0.15884(17) 0.4384(8) 0.0600(19) Uani 1 1 d .
F8 F 0.5011(4) 0.1499(2) 0.6702(8) 0.078(3) Uani 1 1 d .
F9 F 0.4120(4) 0.1869(2) 0.7361(7) 0.072(2) Uani 1 1 d .
F10 F 0.3653(2) 0.23015(13) 0.5802(5) 0.0341(11) Uani 1 1 d .
F11 F 0.3592(2) 0.27327(11) 0.0830(5) 0.0325(11) Uani 1 1 d .
F12 F 0.3216(2) 0.23830(14) -0.1123(5) 0.0361(12) Uani 1 1 d .
F13 F 0.3178(3) 0.16684(14) -0.1085(5) 0.0428(13) Uani 1 1 d .
F14 F 0.3532(3) 0.13219(13) 0.0984(6) 0.0518(16) Uani 1 1 d .
F15 F 0.3931(2) 0.16581(12) 0.2889(5) 0.0369(12) Uani 1 1 d .
F16 F 0.38321(19) 0.53994(11) 0.5565(4) 0.0272(10) Uani 1 1 d .
F17 F 0.4651(2) 0.57142(14) 0.6625(6) 0.0397(12) Uani 1 1 d .
F18 F 0.4603(2) 0.59211(14) 0.9052(6) 0.0418(13) Uani 1 1 d .
F19 F 0.3727(2) 0.57526(14) 1.0435(5) 0.0391(13) Uani 1 1 d .
F20 F 0.29244(19) 0.54230(13) 0.9459(4) 0.0306(10) Uani 1 1 d .
F21 F 0.2587(2) 0.47861(13) 0.8822(4) 0.0309(10) Uani 1 1 d .
F22 F 0.1748(2) 0.47970(16) 1.0313(6) 0.0488(14) Uani 1 1 d .
F23 F 0.0916(2) 0.52360(16) 0.9890(9) 0.0637(19) Uani 1 1 d .
F24 F 0.0941(2) 0.56672(17) 0.7869(8) 0.0568(18) Uani 1 1 d .
F25 F 0.1762(2) 0.56649(14) 0.6350(6) 0.0407(13) Uani 1 1 d .
F26 F 0.2480(2) 0.50843(12) 0.3872(5) 0.0340(11) Uani 1 1 d .
F27 F 0.2454(3) 0.55507(15) 0.2080(5) 0.0435(14) Uani 1 1 d .
F28 F 0.2651(3) 0.62417(16) 0.2541(6) 0.0473(14) Uani 1 1 d .
F29 F 0.2857(2) 0.64497(10) 0.4941(7) 0.0407(12) Uani 1 1 d .
F30 F 0.2867(2) 0.59887(12) 0.6765(5) 0.0339(11) Uani 1 1 d .
C1 C 0.2845(3) 0.30471(19) 0.4394(7) 0.0225(15) Uani 1 1 d .
C2 C 0.3496(3) 0.26734(18) 0.3623(7) 0.0211(15) Uani 1 1 d .
C3 C 0.3019(3) 0.25216(19) 0.3564(7) 0.0229(15) Uani 1 1 d .
H3 H 0.2956 0.2294 0.3245 0.028 Uiso 1 1 calc R
C4 C 0.3732(3) 0.32799(17) 0.4513(6) 0.0185(15) Uani 1 1 d .
C5 C 0.3931(3) 0.35034(18) 0.3521(7) 0.0167(13) Uani 1 1 d U
C6 C 0.4224(3) 0.38075(19) 0.3934(7) 0.0174(13) Uani 1 1 d U
H6 H 0.4359 0.3966 0.3327 0.021 Uiso 1 1 calc R
C7 C 0.4317(2) 0.38775(16) 0.5199(7) 0.0171(12) Uani 1 1 d U
H7 H 0.4493 0.4087 0.5440 0.021 Uiso 1 1 calc R
C8 C 0.4149(3) 0.36344(19) 0.6116(7) 0.0177(13) Uani 1 1 d U
H8 H 0.4228 0.3680 0.6967 0.021 Uiso 1 1 calc R
C9 C 0.3870(3) 0.33284(19) 0.5807(7) 0.0192(15) Uani 1 1 d .
C10 C 0.3843(3) 0.34305(19) 0.2168(7) 0.0248(16) Uani 1 1 d .
H10 H 0.3894 0.3173 0.2057 0.030 Uiso 1 1 calc R
C11 C 0.4258(4) 0.3608(2) 0.1345(7) 0.0281(17) Uani 1 1 d .
H11A H 0.4189 0.3860 0.1320 0.042 Uiso 1 1 calc R
H11B H 0.4236 0.3512 0.0499 0.042 Uiso 1 1 calc R
H11C H 0.4615 0.3565 0.1685 0.042 Uiso 1 1 calc R
C12 C 0.3281(3) 0.3513(2) 0.1689(7) 0.0276(16) Uani 1 1 d .
H12A H 0.3017 0.3388 0.2196 0.041 Uiso 1 1 calc R
H12B H 0.3249 0.3438 0.0818 0.041 Uiso 1 1 calc R
H12C H 0.3216 0.3765 0.1746 0.041 Uiso 1 1 calc R
C13 C 0.3737(3) 0.3073(2) 0.6850(7) 0.0218(15) Uani 1 1 d U
H13 H 0.3462 0.2905 0.6536 0.026 Uiso 1 1 calc R
C14 C 0.4229(4) 0.2865(2) 0.7249(8) 0.0324(19) Uani 1 1 d .
H14A H 0.4519 0.3027 0.7456 0.049 Uiso 1 1 calc R
H14B H 0.4341 0.2712 0.6565 0.049 Uiso 1 1 calc R
H14C H 0.4142 0.2723 0.7981 0.049 Uiso 1 1 calc R
C15 C 0.3515(4) 0.3255(2) 0.7989(8) 0.0337(19) Uani 1 1 d .
H15A H 0.3380 0.3081 0.8578 0.051 Uiso 1 1 calc R
H15B H 0.3223 0.3411 0.7739 0.051 Uiso 1 1 calc R
H15C H 0.3797 0.3393 0.8387 0.051 Uiso 1 1 calc R
C16 C 0.2075(3) 0.2639(2) 0.4174(7) 0.0230(15) Uani 1 1 d .
C17 C 0.1897(3) 0.25451(17) 0.5355(7) 0.0202(14) Uani 1 1 d .
C18 C 0.1344(3) 0.2478(2) 0.5518(9) 0.0310(18) Uani 1 1 d .
H18 H 0.1208 0.2418 0.6316 0.037 Uiso 1 1 calc R
C19 C 0.1003(4) 0.2501(2) 0.4489(9) 0.036(2) Uani 1 1 d .
H19 H 0.0632 0.2459 0.4597 0.043 Uiso 1 1 calc R
C20 C 0.1194(4) 0.2582(2) 0.3329(8) 0.0311(18) Uani 1 1 d .
H20 H 0.0952 0.2596 0.2649 0.037 Uiso 1 1 calc R
C21 C 0.1743(3) 0.2647(2) 0.3116(8) 0.0242(16) Uani 1 1 d .
C22 C 0.2271(4) 0.2487(2) 0.6440(8) 0.0282(17) Uani 1 1 d .
H22 H 0.2598 0.2630 0.6296 0.034 Uiso 1 1 calc R
C23 C 0.2035(5) 0.2592(3) 0.7715(10) 0.047(3) Uani 1 1 d .
H23A H 0.1952 0.2843 0.7712 0.071 Uiso 1 1 calc R
H23B H 0.2295 0.2542 0.8374 0.071 Uiso 1 1 calc R
H23C H 0.1708 0.2459 0.7869 0.071 Uiso 1 1 calc R
C24 C 0.2439(4) 0.2101(2) 0.6470(10) 0.039(2) Uani 1 1 d .
H24A H 0.2135 0.1957 0.6733 0.058 Uiso 1 1 calc R
H24B H 0.2734 0.2071 0.7059 0.058 Uiso 1 1 calc R
H24C H 0.2554 0.2028 0.5636 0.058 Uiso 1 1 calc R
C25 C 0.1958(4) 0.2699(2) 0.1820(8) 0.033(2) Uani 1 1 d .
H25 H 0.2320 0.2807 0.1881 0.040 Uiso 1 1 calc R
C26 C 0.1602(5) 0.2935(3) 0.1011(10) 0.049(3) Uani 1 1 d .
H26A H 0.1257 0.2821 0.0877 0.074 Uiso 1 1 calc R
H26B H 0.1776 0.2975 0.0206 0.074 Uiso 1 1 calc R
H26C H 0.1547 0.3159 0.1435 0.074 Uiso 1 1 calc R
C27 C 0.2010(4) 0.2341(2) 0.1167(8) 0.038(2) Uani 1 1 d .
H27A H 0.2219 0.2182 0.1692 0.057 Uiso 1 1 calc R
H27B H 0.2190 0.2372 0.0364 0.057 Uiso 1 1 calc R
H27C H 0.1654 0.2242 0.1029 0.057 Uiso 1 1 calc R
C28 C 0.4551(4) 0.2714(2) 0.2638(8) 0.0304(18) Uani 1 1 d .
C29 C 0.4829(3) 0.29223(19) 0.3488(9) 0.0293(18) Uani 1 1 d .
C30 C 0.5272(4) 0.3130(2) 0.3201(9) 0.0309(18) Uani 1 1 d .
C31 C 0.5476(4) 0.3134(2) 0.2061(11) 0.041(2) Uani 1 1 d .
C32 C 0.5246(4) 0.2923(2) 0.1129(9) 0.0356(19) Uani 1 1 d .
C33 C 0.4792(4) 0.2721(2) 0.1451(8) 0.0284(17) Uani 1 1 d .
C34 C 0.4304(4) 0.2208(2) 0.4215(8) 0.0295(18) Uani 1 1 d .
C35 C 0.4770(4) 0.2008(2) 0.3925(10) 0.036(2) Uani 1 1 d .
C36 C 0.4998(3) 0.1770(2) 0.4724(11) 0.039(2) Uani 1 1 d .
C37 C 0.4780(5) 0.1727(3) 0.5886(12) 0.050(3) Uani 1 1 d .
C38 C 0.4324(5) 0.1910(2) 0.6233(10) 0.045(2) Uani 1 1 d .
C39 C 0.4113(4) 0.2139(2) 0.5360(9) 0.035(2) Uani 1 1 d .
C40 C 0.3809(3) 0.2222(2) 0.1955(8) 0.0269(16) Uani 1 1 d .
C41 C 0.3597(4) 0.2378(2) 0.0913(8) 0.0282(17) Uani 1 1 d .
C42 C 0.3398(3) 0.22088(17) -0.0109(10) 0.0304(15) Uani 1 1 d .
C43 C 0.3375(3) 0.18441(18) -0.0108(11) 0.0326(16) Uani 1 1 d .
C44 C 0.3555(4) 0.1674(2) 0.0939(11) 0.039(2) Uani 1 1 d .
C45 C 0.3767(3) 0.1859(2) 0.1925(8) 0.0285(17) Uani 1 1 d .
C46 C 0.3046(3) 0.42505(19) 0.5522(6) 0.0190(14) Uani 1 1 d .
C47 C 0.2812(3) 0.48107(19) 0.6175(7) 0.0204(14) Uani 1 1 d .
C48 C 0.2366(3) 0.4610(2) 0.6053(7) 0.0234(15) Uani 1 1 d .
H48 H 0.2012 0.4686 0.6212 0.028 Uiso 1 1 calc R
C49 C 0.2155(3) 0.40033(18) 0.5414(7) 0.0188(14) Uani 1 1 d .
C50 C 0.1977(3) 0.3942(2) 0.4115(8) 0.0260(17) Uani 1 1 d .
C51 C 0.1723(3) 0.3628(2) 0.3858(7) 0.0248(17) Uani 1 1 d .
H51 H 0.1647 0.3568 0.3017 0.030 Uiso 1 1 calc R
C52 C 0.1572(3) 0.33905(18) 0.4839(10) 0.0296(16) Uani 1 1 d .
H52 H 0.1407 0.3174 0.4639 0.036 Uiso 1 1 calc R
C53 C 0.1670(3) 0.3479(2) 0.6095(8) 0.0211(15) Uani 1 1 d U
H53 H 0.1549 0.3328 0.6740 0.025 Uiso 1 1 calc R
C54 C 0.1948(3) 0.3793(2) 0.6405(7) 0.0198(14) Uani 1 1 d U
C55 C 0.2081(4) 0.4218(2) 0.3136(7) 0.0301(18) Uani 1 1 d .
H55 H 0.2427 0.4337 0.3332 0.036 Uiso 1 1 calc R
C56 C 0.2111(4) 0.4071(2) 0.1809(8) 0.0314(18) Uani 1 1 d .
H56A H 0.2381 0.3886 0.1775 0.047 Uiso 1 1 calc R
H56B H 0.2209 0.4259 0.1230 0.047 Uiso 1 1 calc R
H56C H 0.1763 0.3976 0.1574 0.047 Uiso 1 1 calc R
C57 C 0.1629(4) 0.4489(2) 0.3215(9) 0.0352(19) Uani 1 1 d .
H57A H 0.1287 0.4375 0.3055 0.053 Uiso 1 1 calc R
H57B H 0.1689 0.4673 0.2593 0.053 Uiso 1 1 calc R
H57C H 0.1625 0.4594 0.4050 0.053 Uiso 1 1 calc R
C58 C 0.2047(4) 0.3895(2) 0.7766(8) 0.0303(18) Uani 1 1 d .
H58 H 0.2378 0.4039 0.7823 0.036 Uiso 1 1 calc R
C59 C 0.2091(4) 0.3585(2) 0.8648(9) 0.037(2) Uani 1 1 d .
H59A H 0.1742 0.3470 0.8723 0.056 Uiso 1 1 calc R
H59B H 0.2207 0.3666 0.9470 0.056 Uiso 1 1 calc R
H59C H 0.2352 0.3418 0.8320 0.056 Uiso 1 1 calc R
C60 C 0.1565(5) 0.4115(3) 0.8177(10) 0.045(2) Uani 1 1 d .
H60A H 0.1573 0.4341 0.7749 0.068 Uiso 1 1 calc R
H60B H 0.1580 0.4152 0.9080 0.068 Uiso 1 1 calc R
H60C H 0.1235 0.3991 0.7964 0.068 Uiso 1 1 calc R
C61 C 0.3803(3) 0.46492(19) 0.5745(7) 0.0215(15) Uani 1 1 d .
C62 C 0.4021(3) 0.47301(18) 0.4575(7) 0.0241(16) Uani 1 1 d .
C63 C 0.4580(3) 0.47642(19) 0.4534(7) 0.0240(16) Uani 1 1 d .
H63 H 0.4750 0.4817 0.3764 0.029 Uiso 1 1 calc R
C64 C 0.4884(3) 0.47233(19) 0.5584(8) 0.0244(16) Uani 1 1 d .
H64 H 0.5262 0.4738 0.5527 0.029 Uiso 1 1 calc R
C65 C 0.4647(3) 0.46605(19) 0.6729(9) 0.0261(16) Uani 1 1 d .
H65 H 0.4864 0.4643 0.7453 0.031 Uiso 1 1 calc R
C66 C 0.4100(3) 0.46227(18) 0.6835(7) 0.0202(14) Uani 1 1 d .
C67 C 0.3678(4) 0.4806(2) 0.3420(8) 0.0275(17) Uani 1 1 d .
H67 H 0.3298 0.4811 0.3698 0.033 Uiso 1 1 calc R
C68 C 0.3797(4) 0.5157(3) 0.2839(9) 0.039(2) Uani 1 1 d .
H68A H 0.3796 0.5338 0.3487 0.059 Uiso 1 1 calc R
H68B H 0.3524 0.5212 0.2216 0.059 Uiso 1 1 calc R
H68C H 0.4148 0.5150 0.2437 0.059 Uiso 1 1 calc R
C69 C 0.3726(5) 0.4524(2) 0.2431(8) 0.037(2) Uani 1 1 d .
H69A H 0.4097 0.4508 0.2149 0.055 Uiso 1 1 calc R
H69B H 0.3495 0.4582 0.1723 0.055 Uiso 1 1 calc R
H69C H 0.3615 0.4299 0.2784 0.055 Uiso 1 1 calc R
C70 C 0.3826(4) 0.4579(2) 0.8106(7) 0.0239(16) Uani 1 1 d .
H70 H 0.3471 0.4698 0.8058 0.029 Uiso 1 1 calc R
C71 C 0.4151(4) 0.4759(2) 0.9162(7) 0.0269(16) Uani 1 1 d .
H71A H 0.4461 0.4614 0.9373 0.040 Uiso 1 1 calc R
H71B H 0.3925 0.4786 0.9901 0.040 Uiso 1 1 calc R
H71C H 0.4273 0.4989 0.8880 0.040 Uiso 1 1 calc R
C72 C 0.3726(4) 0.4193(2) 0.8478(8) 0.0322(19) Uani 1 1 d .
H72A H 0.3448 0.4094 0.7941 0.048 Uiso 1 1 calc R
H72B H 0.3610 0.4182 0.9349 0.048 Uiso 1 1 calc R
H72C H 0.4056 0.4059 0.8377 0.048 Uiso 1 1 calc R
C73 C 0.3314(3) 0.53720(18) 0.7434(7) 0.0238(16) Uani 1 1 d .
C74 C 0.3786(3) 0.54631(19) 0.6769(7) 0.0240(15) Uani 1 1 d .
C75 C 0.4217(3) 0.5643(2) 0.7295(9) 0.0289(17) Uani 1 1 d .
C76 C 0.4200(3) 0.57401(19) 0.8533(8) 0.0281(17) Uani 1 1 d .
C77 C 0.3760(4) 0.5658(2) 0.9229(8) 0.0287(18) Uani 1 1 d .
C78 C 0.3332(3) 0.54796(19) 0.8661(7) 0.0230(15) Uani 1 1 d .
C79 C 0.2243(3) 0.52343(18) 0.7501(7) 0.0209(14) Uani 1 1 d .
C80 C 0.2186(3) 0.5012(2) 0.8540(8) 0.0248(15) Uani 1 1 d .
C81 C 0.1752(4) 0.5008(2) 0.9320(9) 0.0335(19) Uani 1 1 d .
C82 C 0.1344(4) 0.5237(3) 0.9120(10) 0.040(2) Uani 1 1 d .
C83 C 0.1358(4) 0.5452(3) 0.8119(10) 0.038(2) Uani 1 1 d .
C84 C 0.1797(3) 0.5448(2) 0.7332(8) 0.0256(16) Uani 1 1 d .
C85 C 0.2727(3) 0.55043(19) 0.5441(7) 0.0225(15) Uani 1 1 d .
C86 C 0.2601(3) 0.5415(2) 0.4216(8) 0.0264(17) Uani 1 1 d .
C87 C 0.2572(4) 0.5658(2) 0.3232(9) 0.0328(19) Uani 1 1 d .
C88 C 0.2666(4) 0.6002(3) 0.3468(9) 0.035(2) Uani 1 1 d .
C89 C 0.2775(3) 0.61065(18) 0.4684(9) 0.0324(19) Uani 1 1 d .
C90 C 0.2788(4) 0.5860(2) 0.5619(8) 0.0279(17) Uani 1 1 d .

loop_
_atom_site_aniso_label
_atom_site_aniso_U_11
_atom_site_aniso_U_22
_atom_site_aniso_U_33
_atom_site_aniso_U_23
_atom_site_aniso_U_13
_atom_site_aniso_U_12
Ir1 0.02646(13) 0.01545(11) 0.02833(15) -0.00090(13) -0.00414(12) -0.00364(10)
Ir2 0.02614(13) 0.01429(11) 0.02834(15) -0.00092(14) -0.00301(14) -0.00258(10)
N1 0.023(3) 0.007(2) 0.026(3) 0.001(2) -0.004(2) -0.002(2)
N2 0.029(3) 0.011(2) 0.022(3) 0.001(2) -0.007(2) -0.006(2)
N3 0.032(3) 0.004(2) 0.035(4) 0.002(2) -0.009(3) 0.003(2)
N4 0.033(3) 0.009(2) 0.013(3) 0.001(2) -0.009(2) 0.003(2)
B1 0.030(4) 0.021(4) 0.030(5) 0.002(4) -0.006(4) -0.001(3)
B2 0.024(4) 0.017(4) 0.029(5) 0.006(3) -0.009(3) -0.004(3)
F1 0.033(2) 0.0257(19) 0.034(3) -0.001(2) -0.009(2) -0.0019(16)
F2 0.028(3) 0.028(2) 0.066(4) -0.011(2) -0.009(2) -0.005(2)
F3 0.033(3) 0.040(3) 0.077(5) 0.016(3) -0.004(3) -0.021(2)
F4 0.050(3) 0.051(3) 0.044(3) 0.007(3) 0.012(3) -0.011(2)
F5 0.047(3) 0.044(3) 0.028(3) -0.003(2) -0.003(2) -0.014(2)
F6 0.030(3) 0.042(3) 0.058(4) 0.019(3) 0.009(2) 0.009(2)
F7 0.037(3) 0.048(3) 0.095(6) 0.026(3) 0.001(3) 0.014(3)
F8 0.097(6) 0.064(5) 0.073(5) 0.033(4) -0.033(5) 0.031(4)
F9 0.118(7) 0.060(4) 0.040(4) 0.026(3) -0.001(4) 0.030(4)
F10 0.053(3) 0.026(2) 0.024(2) 0.006(2) -0.001(2) 0.010(2)
F11 0.051(3) 0.015(2) 0.032(3) 0.0015(18) -0.016(2) -0.0011(19)
F12 0.050(3) 0.032(3) 0.027(3) -0.004(2) -0.011(2) -0.005(2)
F13 0.059(4) 0.035(3) 0.035(3) -0.015(2) -0.005(3) -0.015(3)
F14 0.078(4) 0.015(2) 0.063(4) -0.011(2) -0.005(3) -0.010(2)
F15 0.048(3) 0.019(2) 0.044(3) 0.005(2) -0.009(2) -0.003(2)
F16 0.035(2) 0.0194(19) 0.027(2) 0.0012(17) 0.0070(19) -0.0066(17)
F17 0.029(3) 0.039(3) 0.051(3) 0.003(2) 0.008(2) -0.015(2)
F18 0.043(3) 0.028(2) 0.055(4) -0.001(2) -0.019(3) -0.011(2)
F19 0.058(3) 0.033(3) 0.026(3) -0.008(2) -0.018(2) 0.005(2)
F20 0.033(2) 0.038(3) 0.021(2) -0.0056(19) 0.0013(18) 0.0007(19)
F21 0.037(3) 0.034(2) 0.022(2) 0.006(2) 0.0020(19) 0.011(2)
F22 0.058(3) 0.049(3) 0.040(3) 0.010(3) 0.023(3) 0.013(3)
F23 0.050(3) 0.058(3) 0.084(5) 0.020(4) 0.035(4) 0.010(3)
F24 0.033(3) 0.044(3) 0.093(5) 0.023(3) 0.014(3) 0.014(3)
F25 0.033(3) 0.037(3) 0.052(4) 0.021(3) 0.004(2) 0.010(2)
F26 0.051(3) 0.019(2) 0.033(3) -0.0006(19) -0.011(2) 0.004(2)
F27 0.067(4) 0.040(3) 0.023(3) 0.003(2) -0.001(3) 0.018(3)
F28 0.066(4) 0.038(3) 0.038(3) 0.018(2) 0.005(3) 0.009(3)
F29 0.056(3) 0.0139(18) 0.052(3) 0.008(3) -0.006(3) -0.0022(17)
F30 0.056(3) 0.016(2) 0.029(3) -0.0019(18) -0.005(2) 0.003(2)
C1 0.031(4) 0.017(3) 0.020(3) -0.002(3) -0.007(3) 0.007(3)
C2 0.029(4) 0.014(3) 0.020(4) 0.002(3) -0.009(3) -0.003(3)
C3 0.037(4) 0.018(3) 0.014(3) 0.002(3) 0.000(3) -0.011(3)
C4 0.032(4) 0.006(3) 0.017(4) -0.002(2) -0.007(3) 0.003(3)
C5 0.018(2) 0.015(2) 0.018(2) -0.0024(18) 0.0051(18) 0.0045(18)
C6 0.012(2) 0.019(2) 0.020(2) 0.0009(19) 0.0082(18) -0.0008(18)
C7 0.0138(19) 0.0152(19) 0.022(2) 0.0004(18) -0.0041(18) -0.0039(16)
C8 0.023(2) 0.018(2) 0.012(2) -0.0007(18) -0.0029(18) 0.0046(19)
C9 0.035(4) 0.014(3) 0.008(3) 0.001(2) -0.006(3) 0.003(3)
C10 0.038(4) 0.017(3) 0.020(4) 0.000(3) -0.004(3) 0.002(3)
C11 0.040(4) 0.031(4) 0.013(4) 0.003(3) -0.005(3) -0.005(3)
C12 0.040(4) 0.026(4) 0.017(4) -0.001(3) -0.009(3) -0.002(3)
C13 0.025(2) 0.023(2) 0.017(2) 0.0022(19) -0.0038(19) -0.0002(19)
C14 0.046(5) 0.027(4) 0.024(4) 0.010(3) -0.011(4) 0.004(4)
C15 0.038(5) 0.036(4) 0.028(4) 0.007(4) -0.002(3) -0.008(4)
C16 0.029(4) 0.019(3) 0.021(4) 0.006(3) -0.007(3) 0.000(3)
C17 0.034(4) 0.012(3) 0.014(3) 0.002(2) -0.002(3) -0.005(3)
C18 0.033(4) 0.018(3) 0.041(5) -0.002(3) -0.001(4) -0.010(3)
C19 0.028(4) 0.026(4) 0.054(6) 0.003(4) -0.002(4) -0.006(3)
C20 0.038(5) 0.027(4) 0.028(4) -0.001(3) -0.010(4) -0.001(3)
C21 0.029(4) 0.021(3) 0.023(4) 0.003(3) -0.010(3) -0.008(3)
C22 0.038(4) 0.027(4) 0.020(4) -0.001(3) -0.008(3) 0.000(3)
C23 0.070(8) 0.045(6) 0.028(5) 0.008(4) -0.001(5) 0.004(5)
C24 0.051(6) 0.023(4) 0.042(5) -0.007(4) -0.014(4) -0.005(4)
C25 0.050(5) 0.037(5) 0.013(4) 0.004(3) -0.012(4) -0.012(4)
C26 0.085(8) 0.030(5) 0.033(5) 0.003(4) -0.005(5) 0.004(5)
C27 0.062(6) 0.033(4) 0.018(4) 0.010(4) 0.000(4) -0.001(4)
C28 0.041(5) 0.022(4) 0.028(4) 0.006(3) -0.010(4) -0.002(3)
C29 0.031(4) 0.016(3) 0.042(5) 0.001(3) -0.009(4) 0.001(3)
C30 0.035(4) 0.016(3) 0.042(5) 0.002(3) -0.004(4) 0.001(3)
C31 0.028(4) 0.025(4) 0.071(7) 0.014(4) 0.005(4) -0.011(3)
C32 0.037(5) 0.034(4) 0.036(5) 0.012(4) -0.001(4) -0.007(4)
C33 0.036(4) 0.021(3) 0.028(4) 0.009(3) -0.005(3) -0.005(3)
C34 0.038(5) 0.029(4) 0.022(4) 0.003(3) -0.006(3) -0.005(3)
C35 0.029(4) 0.032(4) 0.046(5) 0.017(4) -0.010(4) 0.000(3)
C36 0.025(4) 0.030(4) 0.061(7) 0.019(5) -0.015(4) 0.001(3)
C37 0.054(6) 0.035(5) 0.061(7) 0.015(5) -0.017(5) 0.016(5)
C38 0.067(7) 0.025(4) 0.042(6) 0.003(4) -0.014(5) 0.010(4)
C39 0.044(5) 0.024(4) 0.039(5) 0.002(4) -0.006(4) 0.003(3)
C40 0.028(4) 0.024(4) 0.029(4) 0.004(3) -0.005(3) -0.004(3)
C41 0.042(5) 0.017(3) 0.026(4) 0.004(3) -0.009(4) 0.001(3)
C42 0.039(4) 0.020(3) 0.032(4) -0.005(4) -0.011(4) -0.006(3)
C43 0.040(4) 0.023(3) 0.036(4) -0.011(4) -0.002(4) -0.009(3)
C44 0.042(5) 0.014(4) 0.061(7) -0.007(4) -0.009(4) -0.007(3)
C45 0.034(4) 0.022(4) 0.030(4) 0.002(3) 0.003(3) 0.000(3)
C46 0.024(3) 0.022(3) 0.011(3) 0.006(3) -0.009(3) 0.003(3)
C47 0.034(4) 0.017(3) 0.009(3) -0.001(3) -0.001(3) 0.002(3)
C48 0.030(4) 0.020(3) 0.020(4) -0.002(3) 0.000(3) 0.002(3)
C49 0.017(3) 0.014(3) 0.025(4) 0.002(3) 0.000(3) -0.002(2)
C50 0.030(4) 0.022(4) 0.026(4) 0.000(3) -0.009(3) 0.000(3)
C51 0.036(4) 0.019(3) 0.019(4) -0.016(3) -0.002(3) 0.008(3)
C52 0.016(3) 0.028(3) 0.045(5) 0.008(4) -0.011(3) -0.011(3)
C53 0.014(2) 0.023(2) 0.027(2) 0.004(2) 0.0075(19) -0.0035(19)
C54 0.020(2) 0.019(2) 0.020(2) -0.0036(19) 0.0070(18) 0.0035(19)
C55 0.050(5) 0.024(4) 0.017(4) 0.008(3) -0.012(3) 0.001(3)
C56 0.039(5) 0.034(4) 0.021(4) 0.003(3) -0.007(3) 0.012(4)
C57 0.047(5) 0.027(4) 0.031(5) -0.003(3) -0.007(4) 0.012(4)
C58 0.037(4) 0.030(4) 0.025(4) -0.002(3) 0.006(3) -0.007(3)
C59 0.052(6) 0.036(5) 0.024(4) 0.006(4) 0.005(4) 0.004(4)
C60 0.064(7) 0.031(4) 0.041(6) -0.006(4) 0.011(5) 0.004(4)
C61 0.027(4) 0.015(3) 0.022(4) 0.002(3) 0.006(3) 0.002(3)
C62 0.031(4) 0.016(3) 0.026(4) -0.005(3) -0.003(3) -0.007(3)
C63 0.039(4) 0.019(3) 0.014(4) 0.004(3) 0.004(3) -0.005(3)
C64 0.028(4) 0.015(3) 0.029(4) 0.002(3) 0.004(3) -0.005(3)
C65 0.025(4) 0.015(3) 0.038(5) -0.001(3) -0.002(3) -0.002(3)
C66 0.026(4) 0.016(3) 0.018(4) -0.004(3) -0.001(3) -0.009(3)
C67 0.038(4) 0.021(4) 0.024(4) -0.003(3) 0.001(3) 0.003(3)
C68 0.049(5) 0.035(5) 0.034(5) 0.012(4) 0.001(4) 0.005(4)
C69 0.073(7) 0.022(4) 0.015(4) -0.001(3) -0.017(4) 0.002(4)
C70 0.036(4) 0.025(4) 0.011(3) -0.004(3) 0.003(3) -0.003(3)
C71 0.045(5) 0.025(4) 0.011(3) -0.004(3) -0.004(3) -0.005(3)
C72 0.054(5) 0.024(4) 0.019(4) -0.002(3) -0.003(4) -0.014(4)
C73 0.035(4) 0.015(3) 0.021(4) 0.009(3) 0.000(3) 0.005(3)
C74 0.037(4) 0.017(3) 0.018(4) 0.000(3) -0.001(3) -0.006(3)
C75 0.026(4) 0.022(3) 0.038(5) 0.009(3) 0.004(3) -0.001(3)
C76 0.031(4) 0.015(3) 0.038(5) 0.003(3) -0.016(3) -0.005(3)
C77 0.040(5) 0.018(4) 0.028(4) 0.007(3) -0.013(3) 0.004(3)
C78 0.034(4) 0.020(3) 0.015(3) 0.005(3) -0.001(3) 0.004(3)
C79 0.029(4) 0.015(3) 0.019(4) 0.002(3) 0.000(3) -0.002(3)
C80 0.031(4) 0.023(3) 0.021(4) -0.002(3) 0.000(3) 0.000(3)
C81 0.041(5) 0.029(4) 0.031(4) 0.009(3) 0.008(4) 0.008(3)
C82 0.042(5) 0.034(5) 0.044(6) 0.002(4) 0.011(4) 0.002(4)
C83 0.034(5) 0.039(5) 0.041(5) 0.007(4) 0.013(4) 0.006(4)
C84 0.026(4) 0.019(3) 0.032(4) 0.002(3) 0.004(3) 0.001(3)
C85 0.032(4) 0.018(3) 0.018(4) 0.009(3) -0.001(3) 0.003(3)
C86 0.033(4) 0.018(4) 0.028(4) 0.001(3) -0.004(3) 0.005(3)
C87 0.037(5) 0.031(4) 0.030(5) 0.007(4) 0.003(4) 0.009(3)
C88 0.046(5) 0.033(5) 0.024(4) 0.017(4) 0.004(4) 0.012(4)
C89 0.044(4) 0.013(3) 0.040(5) 0.013(3) 0.001(4) 0.004(3)
C90 0.040(5) 0.024(4) 0.020(4) 0.004(3) 0.000(3) 0.000(3)

loop_
_atom_type_symbol
_atom_type_description
_atom_type_scat_dispersion_real
_atom_type_scat_dispersion_imag
_atom_type_scat_source
C C 0.0181 0.0091 'International Tables Vol C Tables 4.2.6.8 and 6.1.1.4'
H H 0.0000 0.0000 'International Tables Vol C Tables 4.2.6.8 and 6.1.1.4'
B B 0.0090 0.0039 'International Tables Vol C Tables 4.2.6.8 and 6.1.1.4'
N N 0.0311 0.0180 'International Tables Vol C Tables 4.2.6.8 and 6.1.1.4'
F F 0.0727 0.0534 'International Tables Vol C Tables 4.2.6.8 and 6.1.1.4'
Ir Ir -4.7710 6.5667 'International Tables Vol C Tables 4.2.6.8 and 6.1.1.4'
O O 0.0492 0.0322 'International Tables Vol C Tables 4.2.6.8 and 6.1.1.4'

loop_
_geom_angle_atom_site_label_1
_geom_angle_atom_site_label_2
_geom_angle_atom_site_label_3
_geom_angle
C1 Ir1 C49 163.4(3)
C1 Ir1 C54 158.4(3)
C49 Ir1 C54 37.6(3)
C1 Ir1 C53 125.1(3)
C49 Ir1 C53 66.9(3)
C54 Ir1 C53 36.9(3)
C1 Ir1 C52 105.5(3)
C49 Ir1 C52 77.8(3)
C54 Ir1 C52 65.4(3)
C53 Ir1 C52 35.8(4)
C1 Ir1 C51 108.7(3)
C49 Ir1 C51 64.4(3)
C54 Ir1 C51 75.7(3)
C53 Ir1 C51 63.7(3)
C52 Ir1 C51 35.4(3)
C1 Ir1 C50 129.9(3)
C49 Ir1 C50 37.0(3)
C54 Ir1 C50 65.1(3)
C53 Ir1 C50 75.1(3)
C52 Ir1 C50 62.5(3)
C51 Ir1 C50 33.3(3)
C1 Ir1 Ir2 86.5(2)
C49 Ir1 Ir2 84.89(18)
C54 Ir1 Ir2 109.7(2)
C53 Ir1 Ir2 146.5(2)
C52 Ir1 Ir2 155.6(2)
C51 Ir1 Ir2 120.9(2)
C50 Ir1 Ir2 93.5(2)
C46 Ir2 C4 168.0(3)
C46 Ir2 C5 153.8(3)
C4 Ir2 C5 38.1(3)
C46 Ir2 C6 122.7(3)
C4 Ir2 C6 66.3(3)
C5 Ir2 C6 37.2(3)
C46 Ir2 C7 106.0(3)
C4 Ir2 C7 76.9(3)
C5 Ir2 C7 65.9(3)
C6 Ir2 C7 35.5(3)
C46 Ir2 C9 134.2(2)
C4 Ir2 C9 36.4(2)
C5 Ir2 C9 66.5(3)
C6 Ir2 C9 75.7(3)
C7 Ir2 C9 63.1(2)
C46 Ir2 C8 111.7(2)
C4 Ir2 C8 63.8(2)
C5 Ir2 C8 76.6(2)
C6 Ir2 C8 63.0(3)
C7 Ir2 C8 34.9(2)
C9 Ir2 C8 34.2(3)
C46 Ir2 Ir1 87.9(2)
C4 Ir2 Ir1 85.3(2)
C5 Ir2 Ir1 110.13(18)
C6 Ir2 Ir1 147.33(19)
C7 Ir2 Ir1 153.82(16)
C9 Ir2 Ir1 91.2(2)
C8 Ir2 Ir1 119.41(18)
C1 N1 C4 119.0(6)
C1 N1 C2 112.6(6)
C4 N1 C2 128.4(6)
C1 N2 C3 109.2(6)
C1 N2 C16 127.2(7)
C3 N2 C16 123.5(6)
C46 N3 C48 111.4(6)
C46 N3 C49 122.9(6)
C48 N3 C49 125.8(7)
C46 N4 C47 112.4(6)
C46 N4 C61 120.7(6)
C47 N4 C61 126.9(6)
C34 B1 C28 105.0(7)
C34 B1 C2 112.5(7)
C28 B1 C2 117.0(7)
C34 B1 C40 109.7(7)
C28 B1 C40 110.2(7)
C2 B1 C40 102.4(6)
C47 B2 C79 102.8(6)
C47 B2 C85 113.7(7)
C79 B2 C85 110.1(6)
C47 B2 C73 116.2(6)
C79 B2 C73 109.8(7)
C85 B2 C73 104.3(6)
N2 C1 N1 104.7(6)
N2 C1 Ir1 128.4(6)
N1 C1 Ir1 126.9(5)
C3 C2 N1 102.4(7)
C3 C2 B1 121.0(7)
N1 C2 B1 136.6(6)
C2 C3 N2 111.0(7)
N1 C4 C9 119.2(6)
N1 C4 C5 117.6(6)
C9 C4 C5 123.2(7)
N1 C4 Ir2 118.7(5)
C9 C4 Ir2 79.1(4)
C5 C4 Ir2 73.3(4)
C6 C5 C4 115.0(6)
C6 C5 C10 121.5(6)
C4 C5 C10 123.5(6)
C6 C5 Ir2 72.1(4)
C4 C5 Ir2 68.6(4)
C10 C5 Ir2 128.8(5)
C7 C6 C5 122.3(6)
C7 C6 Ir2 74.4(4)
C5 C6 Ir2 70.7(4)
C6 C7 C8 119.8(6)
C6 C7 Ir2 70.2(4)
C8 C7 Ir2 74.9(4)
C9 C8 C7 122.1(6)
C9 C8 Ir2 72.8(4)
C7 C8 Ir2 70.2(4)
C8 C9 C4 117.0(7)
C8 C9 C13 118.0(6)
C4 C9 C13 124.9(6)
C8 C9 Ir2 73.0(4)
C4 C9 Ir2 64.5(4)
C13 C9 Ir2 134.1(6)
C5 C10 C11 112.4(6)
C5 C10 C12 115.0(7)
C11 C10 C12 109.9(7)
C15 C13 C9 112.3(6)
C15 C13 C14 108.1(7)
C9 C13 C14 111.2(7)
C17 C16 C21 123.3(7)
C17 C16 N2 118.2(7)
C21 C16 N2 118.5(7)
C16 C17 C18 118.2(7)
C16 C17 C22 122.7(7)
C18 C17 C22 118.9(7)
C19 C18 C17 119.2(8)
C20 C19 C18 121.1(8)
C19 C20 C21 121.8(8)
C16 C21 C20 116.2(8)
C16 C21 C25 122.4(8)
C20 C21 C25 121.4(7)
C17 C22 C24 109.2(7)
C17 C22 C23 113.9(8)
C24 C22 C23 109.8(8)
C21 C25 C26 113.1(9)
C21 C25 C27 109.4(7)
C26 C25 C27 108.3(7)
C29 C28 C33 111.2(8)
C29 C28 B1 119.9(8)
C33 C28 B1 128.6(8)
F1 C29 C30 115.4(7)
F1 C29 C28 119.3(8)
C30 C29 C28 125.2(9)
C31 C30 F2 119.7(8)
C31 C30 C29 121.1(9)
F2 C30 C29 119.1(8)
C30 C31 F3 123.2(10)
C30 C31 C32 119.3(8)
F3 C31 C32 117.5(10)
F4 C32 C31 122.2(8)
F4 C32 C33 119.9(9)
C31 C32 C33 117.9(9)
F5 C33 C28 121.3(7)
F5 C33 C32 113.4(8)
C28 C33 C32 125.2(8)
C39 C34 C35 112.6(8)
C39 C34 B1 128.2(9)
C35 C34 B1 119.1(8)
F6 C35 C36 117.0(9)
F6 C35 C34 118.8(7)
C36 C35 C34 124.0(9)
F7 C36 C37 120.6(8)
F7 C36 C35 120.7(10)
C37 C36 C35 118.7(9)
F8 C37 C36 119.4(10)
F8 C37 C38 119.9(11)
C36 C37 C38 120.7(9)
F9 C38 C39 123.1(10)
F9 C38 C37 120.2(9)
C39 C38 C37 116.7(10)
C34 C39 C38 127.3(10)
C34 C39 F10 121.2(8)
C38 C39 F10 111.5(9)
C41 C40 C45 112.7(8)
C41 C40 B1 120.4(7)
C45 C40 B1 126.8(7)
F11 C41 C42 114.7(7)
F11 C41 C40 119.3(7)
C42 C41 C40 125.9(8)
F12 C42 C41 122.2(6)
F12 C42 C43 118.5(8)
C41 C42 C43 119.2(9)
F13 C43 C44 121.6(7)
F13 C43 C42 121.1(9)
C44 C43 C42 117.3(9)
F14 C44 C43 119.1(8)
F14 C44 C45 120.1(9)
C43 C44 C45 120.8(8)
F15 C45 C44 114.4(7)
F15 C45 C40 121.7(8)
C44 C45 C40 123.9(8)
N4 C46 N3 104.1(6)
N4 C46 Ir2 133.0(6)
N3 C46 Ir2 122.7(5)
C48 C47 N4 102.6(6)
C48 C47 B2 122.3(7)
N4 C47 B2 135.1(7)
C47 C48 N3 109.5(7)
N3 C49 C54 120.7(7)
N3 C49 C50 119.2(6)
C54 C49 C50 120.1(6)
N3 C49 Ir1 118.8(5)
C54 C49 Ir1 73.7(4)
C50 C49 Ir1 80.8(5)
C51 C50 C49 117.5(7)
C51 C50 C55 123.1(8)
C49 C50 C55 119.4(7)
C51 C50 Ir1 72.3(5)
C49 C50 Ir1 62.3(4)
C55 C50 Ir1 137.0(6)
C50 C51 C52 121.4(7)
C50 C51 Ir1 74.4(5)
C52 C51 Ir1 68.9(4)
C53 C52 C51 120.2(7)
C53 C52 Ir1 70.3(4)
C51 C52 Ir1 75.7(4)
C52 C53 C54 120.5(7)
C52 C53 Ir1 73.9(4)
C54 C53 Ir1 70.7(4)
C49 C54 C53 118.5(7)
C49 C54 C58 120.5(7)
C53 C54 C58 120.9(7)
C49 C54 Ir1 68.7(4)
C53 C54 Ir1 72.5(4)
C58 C54 Ir1 128.1(6)
C50 C55 C56 113.5(7)
C50 C55 C57 107.7(8)
C56 C55 C57 109.5(7)
C59 C58 C54 114.0(7)
C59 C58 C60 107.8(8)
C54 C58 C60 106.6(8)
C66 C61 C62 123.9(7)
C66 C61 N4 117.5(7)
C62 C61 N4 118.5(7)
C61 C62 C63 115.9(7)
C61 C62 C67 123.0(7)
C63 C62 C67 120.9(7)
C64 C63 C62 121.1(7)
C63 C64 C65 120.7(7)
C66 C65 C64 121.0(8)
C65 C66 C61 117.1(7)
C65 C66 C70 121.9(7)
C61 C66 C70 120.9(7)
C68 C67 C69 109.2(8)
C68 C67 C62 113.0(7)
C69 C67 C62 112.6(7)
C66 C70 C72 113.8(6)
C66 C70 C71 111.4(7)
C72 C70 C71 108.5(6)
C78 C73 C74 112.2(7)
C78 C73 B2 128.4(7)
C74 C73 B2 118.3(7)
F16 C74 C75 114.7(7)
F16 C74 C73 121.1(7)
C75 C74 C73 124.0(7)
F17 C75 C76 119.4(8)
F17 C75 C74 120.9(8)
C76 C75 C74 119.7(8)
F18 C76 C77 119.9(8)
F18 C76 C75 120.9(8)
C77 C76 C75 119.3(7)
F19 C77 C76 120.8(8)
F19 C77 C78 119.9(9)
C76 C77 C78 119.3(8)
F20 C78 C73 122.2(7)
F20 C78 C77 112.2(7)
C73 C78 C77 125.5(8)
C84 C79 C80 111.9(7)
C84 C79 B2 126.7(7)
C80 C79 B2 121.4(7)
F21 C80 C81 116.3(7)
F21 C80 C79 118.9(7)
C81 C80 C79 124.8(8)
F22 C81 C82 120.5(8)
F22 C81 C80 119.9(8)
C82 C81 C80 119.4(8)
F23 C82 C83 120.4(9)
F23 C82 C81 119.8(9)
C83 C82 C81 119.7(9)
C82 C83 F24 120.3(8)
C82 C83 C84 119.8(9)
F24 C83 C84 119.9(8)
F25 C84 C83 114.7(7)
F25 C84 C79 121.0(7)
C83 C84 C79 124.3(8)
C90 C85 C86 113.3(7)
C90 C85 B2 121.4(7)
C86 C85 B2 125.2(7)
F26 C86 C85 122.5(7)
F26 C86 C87 113.6(8)
C85 C86 C87 123.9(8)
F27 C87 C88 120.4(8)
F27 C87 C86 120.3(8)
C88 C87 C86 119.3(9)
F28 C88 C87 121.0(9)
F28 C88 C89 119.9(8)
C87 C88 C89 119.1(8)
F29 C89 C90 120.7(9)
F29 C89 C88 119.9(8)
C90 C89 C88 119.4(8)
F30 C90 C89 114.9(7)
F30 C90 C85 120.3(7)
C89 C90 C85 124.8(8)

loop_
_geom_bond_atom_site_label_1
_geom_bond_atom_site_label_2
_geom_bond_distance
Ir1 C1 2.052(7)
Ir1 C49 2.183(7)
Ir1 C54 2.249(7)
Ir1 C53 2.272(7)
Ir1 C52 2.318(7)
Ir1 C51 2.408(8)
Ir1 C50 2.434(8)
Ir1 Ir2 2.6539(4)
Ir2 C46 2.061(7)
Ir2 C4 2.194(7)
Ir2 C5 2.257(6)
Ir2 C6 2.275(6)
Ir2 C7 2.329(6)
Ir2 C9 2.387(7)
Ir2 C8 2.390(7)
N1 C1 1.355(10)
N1 C4 1.428(9)
N1 C2 1.434(9)
N2 C1 1.349(9)
N2 C3 1.398(11)
N2 C16 1.434(10)
N3 C46 1.358(10)
N3 C48 1.380(9)
N3 C49 1.404(9)
N4 C46 1.355(9)
N4 C47 1.447(10)
N4 C61 1.459(10)
B1 C34 1.659(12)
B1 C28 1.671(13)
B1 C2 1.672(12)
B1 C40 1.673(12)
B2 C47 1.649(11)
B2 C79 1.658(12)
B2 C85 1.665(11)
B2 C73 1.685(12)
F1 C29 1.353(11)
F2 C30 1.364(10)
F3 C31 1.340(10)
F4 C32 1.326(12)
F5 C33 1.345(10)
F6 C35 1.348(12)
F7 C36 1.333(11)
F8 C37 1.366(11)
F9 C38 1.323(14)
F10 C39 1.393(11)
F11 C41 1.358(9)
F12 C42 1.355(11)
F13 C43 1.340(11)
F14 C44 1.350(9)
F15 C45 1.352(10)
F16 C74 1.320(9)
F17 C75 1.331(9)
F18 C76 1.345(9)
F19 C77 1.346(10)
F20 C78 1.350(9)
F21 C80 1.360(9)
F22 C81 1.336(10)
F23 C82 1.354(11)
F24 C83 1.357(11)
F25 C84 1.345(10)
F26 C86 1.351(9)
F27 C87 1.335(11)
F28 C88 1.354(10)
F29 C89 1.357(9)
F30 C90 1.339(10)
C2 C3 1.331(11)
C4 C9 1.443(9)
C4 C5 1.453(10)
C5 C6 1.446(10)
C5 C10 1.495(10)
C6 C7 1.403(11)
C7 C8 1.418(10)
C8 C9 1.403(10)
C9 C13 1.522(10)
C10 C11 1.522(11)
C10 C12 1.534(11)
C13 C15 1.512(12)
C13 C14 1.528(11)
C16 C17 1.391(11)
C16 C21 1.409(10)
C17 C18 1.420(11)
C17 C22 1.512(11)
C18 C19 1.400(13)
C19 C20 1.370(13)
C20 C21 1.415(12)
C21 C25 1.505(12)
C22 C24 1.534(12)
C22 C23 1.545(13)
C25 C26 1.537(14)
C25 C27 1.543(13)
C28 C29 1.399(12)
C28 C33 1.411(13)
C29 C30 1.398(12)
C30 C31 1.325(15)
C31 C32 1.409(15)
C32 C33 1.417(12)
C34 C39 1.344(13)
C34 C35 1.430(13)
C35 C36 1.374(12)
C36 C37 1.372(17)
C37 C38 1.391(16)
C38 C39 1.387(13)
C40 C41 1.375(11)
C40 C45 1.393(11)
C41 C42 1.368(13)
C42 C43 1.396(9)
C43 C44 1.374(15)
C44 C45 1.378(13)
C47 C48 1.360(11)
C49 C54 1.430(10)
C49 C50 1.482(11)
C50 C51 1.388(11)
C50 C55 1.513(11)
C51 C52 1.440(13)
C52 C53 1.411(14)
C53 C54 1.430(10)
C54 C58 1.532(11)
C55 C56 1.532(12)
C55 C57 1.538(12)
C58 C59 1.521(12)
C58 C60 1.537(13)
C61 C66 1.391(11)
C61 C62 1.404(11)
C62 C63 1.407(11)
C62 C67 1.537(11)
C63 C64 1.369(11)
C64 C65 1.386(12)
C65 C66 1.383(11)
C66 C70 1.537(10)
C67 C68 1.509(12)
C67 C69 1.518(11)
C70 C72 1.550(11)
C70 C71 1.556(10)
C73 C78 1.380(11)
C73 C74 1.425(11)
C74 C75 1.400(12)
C75 C76 1.380(13)
C76 C77 1.369(13)
C77 C78 1.410(12)
C79 C84 1.396(11)
C79 C80 1.410(11)
C80 C81 1.373(12)
C81 C82 1.363(13)
C82 C83 1.355(14)
C83 C84 1.387(12)
C85 C90 1.383(11)
C85 C86 1.395(11)
C86 C87 1.408(12)
C87 C88 1.360(14)
C88 C89 1.393(14)
C89 C90 1.376(11)

loop_
_geom_torsion_atom_site_label_1
_geom_torsion_atom_site_label_2
_geom_torsion_atom_site_label_3
_geom_torsion_atom_site_label_4
_geom_torsion
C1 Ir1 Ir2 C46 177.5(3)
C49 Ir1 Ir2 C46 11.7(3)
C54 Ir1 Ir2 C46 -17.0(3)
C53 Ir1 Ir2 C46 -20.4(4)
C52 Ir1 Ir2 C46 56.5(7)
C51 Ir1 Ir2 C46 67.7(3)
C50 Ir1 Ir2 C46 47.7(3)
C1 Ir1 Ir2 C4 -12.4(3)
C49 Ir1 Ir2 C4 -178.2(3)
C54 Ir1 Ir2 C4 153.1(3)
C53 Ir1 Ir2 C4 149.7(4)
C52 Ir1 Ir2 C4 -133.4(7)
C51 Ir1 Ir2 C4 -122.1(3)
C50 Ir1 Ir2 C4 -142.2(3)
C1 Ir1 Ir2 C5 17.0(3)
C49 Ir1 Ir2 C5 -148.8(3)
C54 Ir1 Ir2 C5 -177.6(3)
C53 Ir1 Ir2 C5 179.1(4)
C52 Ir1 Ir2 C5 -104.1(7)
C51 Ir1 Ir2 C5 -92.8(3)
C50 Ir1 Ir2 C5 -112.9(3)
C1 Ir1 Ir2 C6 16.5(4)
C49 Ir1 Ir2 C6 -149.3(4)
C54 Ir1 Ir2 C6 -178.1(4)
C53 Ir1 Ir2 C6 178.6(5)
C52 Ir1 Ir2 C6 -104.6(7)
C51 Ir1 Ir2 C6 -93.3(4)
C50 Ir1 Ir2 C6 -113.3(4)
C1 Ir1 Ir2 C7 -59.1(4)
C49 Ir1 Ir2 C7 135.0(4)
C54 Ir1 Ir2 C7 106.3(4)
C53 Ir1 Ir2 C7 103.0(5)
C52 Ir1 Ir2 C7 179.8(8)
C51 Ir1 Ir2 C7 -168.9(4)
C50 Ir1 Ir2 C7 171.0(4)
C1 Ir1 Ir2 C9 -48.3(3)
C49 Ir1 Ir2 C9 145.9(3)
C54 Ir1 Ir2 C9 117.1(3)
C53 Ir1 Ir2 C9 113.8(4)
C52 Ir1 Ir2 C9 -169.4(7)
C51 Ir1 Ir2 C9 -158.1(3)
C50 Ir1 Ir2 C9 -178.2(3)
C1 Ir1 Ir2 C8 -68.6(3)
C49 Ir1 Ir2 C8 125.6(3)
C54 Ir1 Ir2 C8 96.8(3)
C53 Ir1 Ir2 C8 93.5(4)
C52 Ir1 Ir2 C8 170.3(7)
C51 Ir1 Ir2 C8 -178.4(3)
C50 Ir1 Ir2 C8 161.6(3)
C3 N2 C1 N1 -1.9(8)
C16 N2 C1 N1 174.0(7)
C3 N2 C1 Ir1 179.2(5)
C16 N2 C1 Ir1 -4.8(12)
C4 N1 C1 N2 -177.4(6)
C2 N1 C1 N2 2.4(8)
C4 N1 C1 Ir1 1.5(10)
C2 N1 C1 Ir1 -178.7(5)
C49 Ir1 C1 N2 -111.9(11)
C54 Ir1 C1 N2 49.2(12)
C53 Ir1 C1 N2 21.1(8)
C52 Ir1 C1 N2 -12.4(8)
C51 Ir1 C1 N2 -49.3(8)
C50 Ir1 C1 N2 -79.2(8)
Ir2 Ir1 C1 N2 -170.9(7)
C49 Ir1 C1 N1 69.5(13)
C54 Ir1 C1 N1 -129.4(8)
C53 Ir1 C1 N1 -157.5(6)
C52 Ir1 C1 N1 169.0(7)
C51 Ir1 C1 N1 132.1(7)
C50 Ir1 C1 N1 102.2(7)
Ir2 Ir1 C1 N1 10.5(6)
C1 N1 C2 C3 -1.9(9)
C4 N1 C2 C3 177.8(7)
C1 N1 C2 B1 179.4(8)
C4 N1 C2 B1 -0.8(14)
C34 B1 C2 C3 -85.0(9)
C28 B1 C2 C3 153.3(8)
C40 B1 C2 C3 32.7(9)
C34 B1 C2 N1 93.5(10)
C28 B1 C2 N1 -28.2(13)
C40 B1 C2 N1 -148.8(8)
N1 C2 C3 N2 0.6(8)
B1 C2 C3 N2 179.6(6)
C1 N2 C3 C2 0.8(9)
C16 N2 C3 C2 -175.3(7)
C1 N1 C4 C9 76.3(9)
C2 N1 C4 C9 -103.5(9)
C1 N1 C4 C5 -102.3(8)
C2 N1 C4 C5 77.9(9)
C1 N1 C4 Ir2 -17.1(9)
C2 N1 C4 Ir2 163.2(6)
C46 Ir2 C4 N1 74.6(15)
C5 Ir2 C4 N1 -112.8(7)
C6 Ir2 C4 N1 -144.6(6)
C7 Ir2 C4 N1 179.6(6)
C9 Ir2 C4 N1 117.4(7)
C8 Ir2 C4 N1 145.0(6)
Ir1 Ir2 C4 N1 18.9(5)
C46 Ir2 C4 C9 -42.8(15)
C5 Ir2 C4 C9 129.8(7)
C6 Ir2 C4 C9 98.0(5)
C7 Ir2 C4 C9 62.2(5)
C8 Ir2 C4 C9 27.7(4)
Ir1 Ir2 C4 C9 -98.5(4)
C46 Ir2 C4 C5 -172.6(12)
C6 Ir2 C4 C5 -31.7(4)
C7 Ir2 C4 C5 -67.6(4)
C9 Ir2 C4 C5 -129.8(7)
C8 Ir2 C4 C5 -102.1(5)
Ir1 Ir2 C4 C5 131.7(4)
N1 C4 C5 C6 171.0(6)
C9 C4 C5 C6 -7.6(10)
Ir2 C4 C5 C6 56.8(5)
N1 C4 C5 C10 -9.0(10)
C9 C4 C5 C10 172.5(7)
Ir2 C4 C5 C10 -123.2(7)
N1 C4 C5 Ir2 114.1(6)
C9 C4 C5 Ir2 -64.4(7)
C46 Ir2 C5 C6 49.3(8)
C4 Ir2 C5 C6 -127.2(6)
C7 Ir2 C5 C6 -27.6(4)
C9 Ir2 C5 C6 -97.3(5)
C8 Ir2 C5 C6 -62.8(4)
Ir1 Ir2 C5 C6 -179.6(4)
C46 Ir2 C5 C4 176.5(6)
C6 Ir2 C5 C4 127.2(6)
C7 Ir2 C5 C4 99.6(4)
C9 Ir2 C5 C4 29.8(4)
C8 Ir2 C5 C4 64.4(4)
Ir1 Ir2 C5 C4 -52.4(4)
C46 Ir2 C5 C10 -67.0(9)
C4 Ir2 C5 C10 116.5(8)
C6 Ir2 C5 C10 -116.4(8)
C7 Ir2 C5 C10 -143.9(7)
C9 Ir2 C5 C10 146.3(7)
C8 Ir2 C5 C10 -179.2(7)
Ir1 Ir2 C5 C10 64.1(7)
C4 C5 C6 C7 1.0(10)
C10 C5 C6 C7 -179.0(6)
Ir2 C5 C6 C7 56.0(6)
C4 C5 C6 Ir2 -55.0(5)
C10 C5 C6 Ir2 125.0(6)
C46 Ir2 C6 C7 70.2(5)
C4 Ir2 C6 C7 -100.8(4)
C5 Ir2 C6 C7 -133.3(6)
C9 Ir2 C6 C7 -63.5(4)
C8 Ir2 C6 C7 -29.4(4)
Ir1 Ir2 C6 C7 -132.6(3)
C46 Ir2 C6 C5 -156.5(4)
C4 Ir2 C6 C5 32.4(4)
C7 Ir2 C6 C5 133.3(6)
C9 Ir2 C6 C5 69.8(4)
C8 Ir2 C6 C5 103.9(5)
Ir1 Ir2 C6 C5 0.7(6)
C5 C6 C7 C8 3.9(10)
Ir2 C6 C7 C8 58.3(6)
C5 C6 C7 Ir2 -54.4(6)
C46 Ir2 C7 C6 -124.6(4)
C4 Ir2 C7 C6 67.4(4)
C5 Ir2 C7 C6 28.8(4)
C9 Ir2 C7 C6 103.5(4)
C8 Ir2 C7 C6 130.1(6)
Ir1 Ir2 C7 C6 115.7(5)
C46 Ir2 C7 C8 105.2(4)
C4 Ir2 C7 C8 -62.7(4)
C5 Ir2 C7 C8 -101.3(4)
C6 Ir2 C7 C8 -130.1(6)
C9 Ir2 C7 C8 -26.6(4)
Ir1 Ir2 C7 C8 -14.5(7)
C6 C7 C8 C9 -2.6(10)
Ir2 C7 C8 C9 53.3(7)
C6 C7 C8 Ir2 -56.0(6)
C46 Ir2 C8 C9 138.4(4)
C4 Ir2 C8 C9 -29.4(4)
C5 Ir2 C8 C9 -67.7(5)
C6 Ir2 C8 C9 -104.8(5)
C7 Ir2 C8 C9 -134.6(6)
Ir1 Ir2 C8 C9 38.1(5)
C46 Ir2 C8 C7 -86.9(4)
C4 Ir2 C8 C7 105.2(5)
C5 Ir2 C8 C7 67.0(4)
C6 Ir2 C8 C7 29.8(4)
C9 Ir2 C8 C7 134.6(6)
Ir1 Ir2 C8 C7 172.7(3)
C7 C8 C9 C4 -3.5(11)
Ir2 C8 C9 C4 48.7(6)
C7 C8 C9 C13 176.3(6)
Ir2 C8 C9 C13 -131.5(7)
C7 C8 C9 Ir2 -52.2(6)
N1 C4 C9 C8 -169.6(6)
C5 C4 C9 C8 8.9(12)
Ir2 C4 C9 C8 -52.7(7)
N1 C4 C9 C13 10.5(12)
C5 C4 C9 C13 -171.0(7)
Ir2 C4 C9 C13 127.4(8)
N1 C4 C9 Ir2 -116.9(7)
C5 C4 C9 Ir2 61.6(6)
C46 Ir2 C9 C8 -59.2(6)
C4 Ir2 C9 C8 132.2(7)
C5 Ir2 C9 C8 101.0(5)
C6 Ir2 C9 C8 62.8(5)
C7 Ir2 C9 C8 27.2(4)
Ir1 Ir2 C9 C8 -147.5(4)
C46 Ir2 C9 C4 168.7(5)
C5 Ir2 C9 C4 -31.1(4)
C6 Ir2 C9 C4 -69.3(5)
C7 Ir2 C9 C4 -105.0(5)
C8 Ir2 C9 C4 -132.2(7)
Ir1 Ir2 C9 C4 80.4(4)
C46 Ir2 C9 C13 53.7(8)
C4 Ir2 C9 C13 -114.9(9)
C5 Ir2 C9 C13 -146.1(8)
C6 Ir2 C9 C13 175.7(7)
C7 Ir2 C9 C13 140.1(8)
C8 Ir2 C9 C13 112.9(8)
Ir1 Ir2 C9 C13 -34.6(7)
C6 C5 C10 C11 23.0(10)
C4 C5 C10 C11 -157.1(7)
Ir2 C5 C10 C11 114.6(7)
C6 C5 C10 C12 -103.8(8)
C4 C5 C10 C12 76.2(9)
Ir2 C5 C10 C12 -12.1(9)
C8 C9 C13 C15 45.7(10)
C4 C9 C13 C15 -134.4(8)
Ir2 C9 C13 C15 -47.5(10)
C8 C9 C13 C14 -75.6(9)
C4 C9 C13 C14 104.2(9)
Ir2 C9 C13 C14 -168.8(6)
C1 N2 C16 C17 -74.4(10)
C3 N2 C16 C17 101.0(9)
C1 N2 C16 C21 104.0(9)
C3 N2 C16 C21 -80.5(9)
C21 C16 C17 C18 -4.7(11)
N2 C16 C17 C18 173.7(6)
C21 C16 C17 C22 170.7(7)
N2 C16 C17 C22 -10.9(11)
C16 C17 C18 C19 1.3(11)
C22 C17 C18 C19 -174.2(7)
C17 C18 C19 C20 0.9(12)
C18 C19 C20 C21 0.0(13)
C17 C16 C21 C20 5.4(12)
N2 C16 C21 C20 -172.9(7)
C17 C16 C21 C25 -171.1(8)
N2 C16 C21 C25 10.6(11)
C19 C20 C21 C16 -3.0(12)
C19 C20 C21 C25 173.5(8)
C16 C17 C22 C24 -90.1(9)
C18 C17 C22 C24 85.2(9)
C16 C17 C22 C23 146.7(8)
C18 C17 C22 C23 -37.9(10)
C16 C21 C25 C26 -140.6(8)
C20 C21 C25 C26 43.0(11)
C16 C21 C25 C27 98.6(9)
C20 C21 C25 C27 -77.7(10)
C34 B1 C28 C29 -57.9(10)
C2 B1 C28 C29 67.6(10)
C40 B1 C28 C29 -176.0(7)
C34 B1 C28 C33 114.8(9)
C2 B1 C28 C33 -119.7(9)
C40 B1 C28 C33 -3.3(12)
C33 C28 C29 F1 -173.2(7)
B1 C28 C29 F1 0.7(11)
C33 C28 C29 C30 3.4(12)
B1 C28 C29 C30 177.3(8)
F1 C29 C30 C31 174.6(8)
C28 C29 C30 C31 -2.1(14)
F1 C29 C30 F2 -2.3(11)
C28 C29 C30 F2 -179.0(7)
F2 C30 C31 F3 -3.5(14)
C29 C30 C31 F3 179.6(8)
F2 C30 C31 C32 176.1(8)
C29 C30 C31 C32 -0.8(14)
C30 C31 C32 F4 -179.2(9)
F3 C31 C32 F4 0.4(14)
C30 C31 C32 C33 1.8(14)
F3 C31 C32 C33 -178.6(8)
C29 C28 C33 F5 174.3(7)
B1 C28 C33 F5 1.1(14)
C29 C28 C33 C32 -2.3(12)
B1 C28 C33 C32 -175.5(8)
F4 C32 C33 F5 4.0(12)
C31 C32 C33 F5 -177.0(8)
F4 C32 C33 C28 -179.2(8)
C31 C32 C33 C28 -0.1(14)
C28 B1 C34 C39 132.2(9)
C2 B1 C34 C39 3.8(12)
C40 B1 C34 C39 -109.4(10)
C28 B1 C34 C35 -52.7(10)
C2 B1 C34 C35 178.9(7)
C40 B1 C34 C35 65.7(10)
C39 C34 C35 F6 174.9(8)
B1 C34 C35 F6 -0.9(12)
C39 C34 C35 C36 0.1(13)
B1 C34 C35 C36 -175.7(8)
F6 C35 C36 F7 4.1(13)
C34 C35 C36 F7 179.0(8)
F6 C35 C36 C37 -176.9(9)
C34 C35 C36 C37 -2.0(15)
F7 C36 C37 F8 0.6(16)
C35 C36 C37 F8 -178.3(10)
F7 C36 C37 C38 -178.4(10)
C35 C36 C37 C38 2.6(16)
F8 C37 C38 F9 1.6(17)
C36 C37 C38 F9 -179.3(10)
F8 C37 C38 C39 179.6(10)
C36 C37 C38 C39 -1.3(16)
C35 C34 C39 C38 1.3(13)
B1 C34 C39 C38 176.7(10)
C35 C34 C39 F10 -178.3(8)
B1 C34 C39 F10 -3.0(13)
F9 C38 C39 C34 177.2(10)
C37 C38 C39 C34 -0.8(16)
F9 C38 C39 F10 -3.1(14)
C37 C38 C39 F10 178.9(9)
C34 B1 C40 C41 -176.8(8)
C28 B1 C40 C41 -61.6(10)
C2 B1 C40 C41 63.6(10)
C34 B1 C40 C45 7.8(12)
C28 B1 C40 C45 122.9(9)
C2 B1 C40 C45 -111.9(9)
C45 C40 C41 F11 177.7(8)
B1 C40 C41 F11 1.7(13)
C45 C40 C41 C42 -4.7(14)
B1 C40 C41 C42 179.3(9)
F11 C41 C42 F12 0.5(14)
C40 C41 C42 F12 -177.2(8)
F11 C41 C42 C43 -178.8(8)
C40 C41 C42 C43 3.5(15)
F12 C42 C43 F13 -0.1(13)
C41 C42 C43 F13 179.2(8)
F12 C42 C43 C44 -179.0(8)
C41 C42 C43 C44 0.2(14)
F13 C43 C44 F14 0.0(15)
C42 C43 C44 F14 178.9(9)
F13 C43 C44 C45 178.7(8)
C42 C43 C44 C45 -2.3(15)
F14 C44 C45 F15 -0.8(13)
C43 C44 C45 F15 -179.6(9)
F14 C44 C45 C40 179.7(9)
C43 C44 C45 C40 1.0(15)
C41 C40 C45 F15 -177.1(8)
B1 C40 C45 F15 -1.3(13)
C41 C40 C45 C44 2.4(13)
B1 C40 C45 C44 178.1(9)
C47 N4 C46 N3 0.7(8)
C61 N4 C46 N3 -178.0(6)
C47 N4 C46 Ir2 175.9(5)
C61 N4 C46 Ir2 -2.8(10)
C48 N3 C46 N4 -0.6(8)
C49 N3 C46 N4 178.5(7)
C48 N3 C46 Ir2 -176.5(5)
C49 N3 C46 Ir2 2.7(10)
C4 Ir2 C46 N4 118.2(13)
C5 Ir2 C46 N4 -51.4(10)
C6 Ir2 C46 N4 -18.4(8)
C7 Ir2 C46 N4 16.2(7)
C9 Ir2 C46 N4 84.0(8)
C8 Ir2 C46 N4 52.7(7)
Ir1 Ir2 C46 N4 173.7(7)
C4 Ir2 C46 N3 -67.3(15)
C5 Ir2 C46 N3 123.1(7)
C6 Ir2 C46 N3 156.2(5)
C7 Ir2 C46 N3 -169.2(6)
C9 Ir2 C46 N3 -101.5(6)
C8 Ir2 C46 N3 -132.8(6)
Ir1 Ir2 C46 N3 -11.8(6)
C46 N4 C47 C48 -0.5(8)
C61 N4 C47 C48 178.1(7)
C46 N4 C47 B2 -179.8(8)
C61 N4 C47 B2 -1.2(13)
C79 B2 C47 C48 28.8(9)
C85 B2 C47 C48 -90.1(9)
C73 B2 C47 C48 148.8(7)
C79 B2 C47 N4 -152.0(8)
C85 B2 C47 N4 89.0(10)
C73 B2 C47 N4 -32.1(12)
N4 C47 C48 N3 0.1(8)
B2 C47 C48 N3 179.5(7)
C46 N3 C48 C47 0.3(9)
C49 N3 C48 C47 -178.8(7)
C46 N3 C49 C54 99.4(9)
C48 N3 C49 C54 -81.6(10)
C46 N3 C49 C50 -83.5(9)
C48 N3 C49 C50 95.5(10)
C46 N3 C49 Ir1 12.1(10)
C48 N3 C49 Ir1 -168.9(6)
C1 Ir1 C49 N3 -74.7(12)
C54 Ir1 C49 N3 116.5(8)
C53 Ir1 C49 N3 145.8(7)
C52 Ir1 C49 N3 -178.3(7)
C51 Ir1 C49 N3 -143.5(7)
C50 Ir1 C49 N3 -118.3(7)
Ir2 Ir1 C49 N3 -15.6(6)
C1 Ir1 C49 C54 168.8(9)
C53 Ir1 C49 C54 29.3(4)
C52 Ir1 C49 C54 65.2(5)
C51 Ir1 C49 C54 100.0(5)
C50 Ir1 C49 C54 125.2(6)
Ir2 Ir1 C49 C54 -132.1(4)
C1 Ir1 C49 C50 43.6(11)
C54 Ir1 C49 C50 -125.2(6)
C53 Ir1 C49 C50 -95.9(5)
C52 Ir1 C49 C50 -60.0(5)
C51 Ir1 C49 C50 -25.2(4)
Ir2 Ir1 C49 C50 102.7(4)
N3 C49 C50 C51 166.6(7)
C54 C49 C50 C51 -16.3(11)
Ir1 C49 C50 C51 48.7(7)
N3 C49 C50 C55 -12.8(11)
C54 C49 C50 C55 164.3(7)
Ir1 C49 C50 C55 -130.7(8)
N3 C49 C50 Ir1 118.0(7)
C54 C49 C50 Ir1 -65.0(6)
C1 Ir1 C50 C51 59.2(6)
C49 Ir1 C50 C51 -135.7(7)
C54 Ir1 C50 C51 -102.3(6)
C53 Ir1 C50 C51 -64.4(5)
C52 Ir1 C50 C51 -28.3(5)
Ir2 Ir1 C50 C51 147.6(5)
C1 Ir1 C50 C49 -165.2(4)
C54 Ir1 C50 C49 33.4(4)
C53 Ir1 C50 C49 71.2(4)
C52 Ir1 C50 C49 107.3(5)
C51 Ir1 C50 C49 135.7(7)
Ir2 Ir1 C50 C49 -76.7(4)
C1 Ir1 C50 C55 -60.7(9)
C49 Ir1 C50 C55 104.5(9)
C54 Ir1 C50 C55 137.8(9)
C53 Ir1 C50 C55 175.7(9)
C52 Ir1 C50 C55 -148.2(10)
C51 Ir1 C50 C55 -119.9(11)
Ir2 Ir1 C50 C55 27.7(8)
C49 C50 C51 C52 8.3(12)
C55 C50 C51 C52 -172.3(8)
Ir1 C50 C51 C52 52.5(7)
C49 C50 C51 Ir1 -44.2(6)
C55 C50 C51 Ir1 135.1(8)
C1 Ir1 C51 C50 -136.0(5)
C49 Ir1 C51 C50 27.8(5)
C54 Ir1 C51 C50 66.1(5)
C53 Ir1 C51 C50 103.4(5)
C52 Ir1 C51 C50 133.4(7)
Ir2 Ir1 C51 C50 -38.6(5)
C1 Ir1 C51 C52 90.6(5)
C49 Ir1 C51 C52 -105.7(5)
C54 Ir1 C51 C52 -67.3(5)
C53 Ir1 C51 C52 -30.0(5)
C50 Ir1 C51 C52 -133.4(7)
Ir2 Ir1 C51 C52 -172.0(4)
C50 C51 C52 C53 1.6(12)
Ir1 C51 C52 C53 56.6(6)
C50 C51 C52 Ir1 -55.0(7)
C1 Ir1 C52 C53 129.5(5)
C49 Ir1 C52 C53 -67.2(5)
C54 Ir1 C52 C53 -29.7(4)
C51 Ir1 C52 C53 -129.9(7)
C50 Ir1 C52 C53 -103.2(5)
Ir2 Ir1 C52 C53 -113.1(7)
C1 Ir1 C52 C51 -100.6(5)
C49 Ir1 C52 C51 62.7(4)
C54 Ir1 C52 C51 100.2(5)
C53 Ir1 C52 C51 129.9(7)
C50 Ir1 C52 C51 26.7(4)
Ir2 Ir1 C52 C51 16.8(9)
C51 C52 C53 C54 -4.0(11)
Ir1 C52 C53 C54 55.3(6)
C51 C52 C53 Ir1 -59.3(7)
C1 Ir1 C53 C52 -65.4(5)
C49 Ir1 C53 C52 101.5(5)
C54 Ir1 C53 C52 131.4(7)
C51 Ir1 C53 C52 29.7(4)
C50 Ir1 C53 C52 63.3(5)
Ir2 Ir1 C53 C52 136.6(4)
C1 Ir1 C53 C54 163.2(4)
C49 Ir1 C53 C54 -29.9(4)
C52 Ir1 C53 C54 -131.4(7)
C51 Ir1 C53 C54 -101.7(5)
C50 Ir1 C53 C54 -68.1(5)
Ir2 Ir1 C53 C54 5.2(7)
N3 C49 C54 C53 -168.8(7)
C50 C49 C54 C53 14.2(11)
Ir1 C49 C54 C53 -54.6(6)
N3 C49 C54 C58 8.4(11)
C50 C49 C54 C58 -168.7(7)
Ir1 C49 C54 C58 122.6(7)
N3 C49 C54 Ir1 -114.3(7)
C50 C49 C54 Ir1 68.7(7)
C52 C53 C54 C49 -4.0(11)
Ir1 C53 C54 C49 52.8(6)
C52 C53 C54 C58 178.8(7)
Ir1 C53 C54 C58 -124.4(7)
C52 C53 C54 Ir1 -56.8(7)
C1 Ir1 C54 C49 -171.3(7)
C53 Ir1 C54 C49 -131.3(7)
C52 Ir1 C54 C49 -102.5(5)
C51 Ir1 C54 C49 -66.4(5)
C50 Ir1 C54 C49 -32.8(4)
Ir2 Ir1 C54 C49 51.7(4)
C1 Ir1 C54 C53 -40.0(10)
C49 Ir1 C54 C53 131.3(7)
C52 Ir1 C54 C53 28.9(5)
C51 Ir1 C54 C53 64.9(5)
C50 Ir1 C54 C53 98.5(5)
Ir2 Ir1 C54 C53 -176.9(4)
C1 Ir1 C54 C58 75.9(11)
C49 Ir1 C54 C58 -112.8(8)
C53 Ir1 C54 C58 115.9(9)
C52 Ir1 C54 C58 144.8(8)
C51 Ir1 C54 C58 -179.2(7)
C50 Ir1 C54 C58 -145.6(7)
Ir2 Ir1 C54 C58 -61.0(7)
C51 C50 C55 C56 -24.9(12)
C49 C50 C55 C56 154.5(8)
Ir1 C50 C55 C56 74.8(10)
C51 C50 C55 C57 96.6(10)
C49 C50 C55 C57 -84.1(9)
Ir1 C50 C55 C57 -163.8(7)
C49 C54 C58 C59 -148.0(8)
C53 C54 C58 C59 29.1(11)
Ir1 C54 C58 C59 -62.2(10)
C49 C54 C58 C60 93.1(9)
C53 C54 C58 C60 -89.8(9)
Ir1 C54 C58 C60 178.9(6)
C46 N4 C61 C66 -96.4(8)
C47 N4 C61 C66 85.1(9)
C46 N4 C61 C62 80.8(8)
C47 N4 C61 C62 -97.7(9)
C66 C61 C62 C63 3.8(11)
N4 C61 C62 C63 -173.2(6)
C66 C61 C62 C67 -171.6(7)
N4 C61 C62 C67 11.4(10)
C61 C62 C63 C64 -0.6(11)
C67 C62 C63 C64 174.9(7)
C62 C63 C64 C65 -2.6(11)
C63 C64 C65 C66 2.8(11)
C64 C65 C66 C61 0.2(11)
C64 C65 C66 C70 -175.5(7)
C62 C61 C66 C65 -3.6(11)
N4 C61 C66 C65 173.4(6)
C62 C61 C66 C70 172.2(7)
N4 C61 C66 C70 -10.8(10)
C61 C62 C67 C68 123.8(8)
C63 C62 C67 C68 -51.4(10)
C61 C62 C67 C69 -111.9(9)
C63 C62 C67 C69 73.0(10)
C65 C66 C70 C72 -95.0(9)
C61 C66 C70 C72 89.4(9)
C65 C66 C70 C71 28.0(10)
C61 C66 C70 C71 -147.6(7)
C47 B2 C73 C78 -113.9(9)
C79 B2 C73 C78 2.2(10)
C85 B2 C73 C78 120.1(8)
C47 B2 C73 C74 78.9(9)
C79 B2 C73 C74 -165.1(6)
C85 B2 C73 C74 -47.2(9)
C78 C73 C74 F16 -176.2(7)
B2 C73 C74 F16 -6.9(10)
C78 C73 C74 C75 -0.5(11)
B2 C73 C74 C75 168.8(7)
F16 C74 C75 F17 -5.3(11)
C73 C74 C75 F17 178.7(7)
F16 C74 C75 C76 176.6(7)
C73 C74 C75 C76 0.7(12)
F17 C75 C76 F18 3.6(11)
C74 C75 C76 F18 -178.3(7)
F17 C75 C76 C77 -178.0(7)
C74 C75 C76 C77 0.0(12)
F18 C76 C77 F19 -0.6(11)
C75 C76 C77 F19 -179.0(7)
F18 C76 C77 C78 177.6(7)
C75 C76 C77 C78 -0.8(11)
C74 C73 C78 F20 179.4(6)
B2 C73 C78 F20 11.5(11)
C74 C73 C78 C77 -0.4(11)
B2 C73 C78 C77 -168.3(7)
F19 C77 C78 F20 -0.6(10)
C76 C77 C78 F20 -178.8(7)
F19 C77 C78 C73 179.2(7)
C76 C77 C78 C73 1.0(12)
C47 B2 C79 C84 -122.5(8)
C85 B2 C79 C84 -1.0(11)
C73 B2 C79 C84 113.2(8)
C47 B2 C79 C80 56.3(9)
C85 B2 C79 C80 177.8(7)
C73 B2 C79 C80 -67.9(9)
C84 C79 C80 F21 179.6(7)
B2 C79 C80 F21 0.6(11)
C84 C79 C80 C81 -1.6(12)
B2 C79 C80 C81 179.4(8)
F21 C80 C81 F22 1.9(13)
C79 C80 C81 F22 -176.9(8)
F21 C80 C81 C82 177.5(9)
C79 C80 C81 C82 -1.3(15)
F22 C81 C82 F23 -4.0(16)
C80 C81 C82 F23 -179.6(9)
F22 C81 C82 C83 178.9(10)
C80 C81 C82 C83 3.3(16)
F23 C82 C83 F24 -0.9(16)
C81 C82 C83 F24 176.2(10)
F23 C82 C83 C84 -179.3(9)
C81 C82 C83 C84 -2.3(16)
C82 C83 C84 F25 178.1(9)
F24 C83 C84 F25 -0.3(14)
C82 C83 C84 C79 -0.9(15)
F24 C83 C84 C79 -179.4(9)
C80 C79 C84 F25 -176.3(7)
B2 C79 C84 F25 2.7(12)
C80 C79 C84 C83 2.8(12)
B2 C79 C84 C83 -178.3(8)
C47 B2 C85 C90 -169.1(7)
C79 B2 C85 C90 76.2(9)
C73 B2 C85 C90 -41.5(10)
C47 B2 C85 C86 12.5(11)
C79 B2 C85 C86 -102.2(9)
C73 B2 C85 C86 140.1(8)
C90 C85 C86 F26 -174.2(8)
B2 C85 C86 F26 4.4(13)
C90 C85 C86 C87 3.7(13)
B2 C85 C86 C87 -177.7(8)
F26 C86 C87 F27 -2.6(12)
C85 C86 C87 F27 179.3(8)
F26 C86 C87 C88 177.6(8)
C85 C86 C87 C88 -0.5(14)
F27 C87 C88 F28 -1.1(14)
C86 C87 C88 F28 178.7(8)
F27 C87 C88 C89 178.5(8)
C86 C87 C88 C89 -1.7(14)
F28 C88 C89 F29 1.2(13)
C87 C88 C89 F29 -178.4(8)
F28 C88 C89 C90 180.0(8)
C87 C88 C89 C90 0.3(14)
F29 C89 C90 F30 2.3(12)
C88 C89 C90 F30 -176.5(8)
F29 C89 C90 C85 -177.8(8)
C88 C89 C90 C85 3.5(14)
C86 C85 C90 F30 174.7(8)
B2 C85 C90 F30 -4.0(12)
C86 C85 C90 C89 -5.3(13)
B2 C85 C90 C89 176.1(8)

loop_
_platon_squeeze_void_nr
_platon_squeeze_void_average_x
_platon_squeeze_void_average_y
_platon_squeeze_void_average_z
_platon_squeeze_void_volume
_platon_squeeze_void_count_electrons
_platon_squeeze_void_content
1 -0.034 0.011 -0.020 2799 783 ' '
